data_4117816
loop_
_publ_author_name
'Anuj K. Sharma'
'Stephanie T. Pavlova'
'Jaekwang Kim'
'Darren Finkelstein'
'Nicholas J. Hawco'
'Nigam P. Rath'
'Jungsu Kim'
'Liviu M. Mirica'

_publ_section_title
;
 Bifunctional Compounds for Controlling Metal-Mediated Aggregation of the
 A\b42 Peptide
;
_journal_name_full 'Journal of the American Chemical Society'
_journal_page_first 6625
_journal_page_last 6636
_journal_paper_doi 10.1021/ja210588m
_journal_volume 134
_journal_year 2012
_chemical_formula_sum 'C143 H139 Cl2 N23 O23 S6 Zn6'
_chemical_formula_weight 3203.25
_chemical_name_systematic
; 
 ? 
;
_space_group_IT_number 205
_symmetry_cell_setting cubic
_symmetry_space_group_name_Hall '-P 2ac 2ab 3'
_symmetry_space_group_name_H-M 'P a -3'
_atom_sites_solution_hydrogens geom
_atom_sites_solution_primary direct
_atom_sites_solution_secondary difmap
_audit_creation_method SHELXL-97
_cell_angle_alpha 90.00
_cell_angle_beta 90.00
_cell_angle_gamma 90.00
_cell_formula_units_Z 4
_cell_length_a 24.3490(9)
_cell_length_b 24.3490(9)
_cell_length_c 24.3490(9)
_cell_measurement_reflns_used 9896
_cell_measurement_temperature 100(2)
_cell_measurement_theta_max 18.75
_cell_measurement_theta_min 2.37
_cell_volume 14435.9(9)
_computing_cell_refinement 'Bruker SAINT'
_computing_data_collection 'Bruker APEX2'
_computing_data_reduction 'Bruker SAINT'
_computing_molecular_graphics 'Bruker SHELXTL'
_computing_publication_material 'Bruker SHELXTL'
_computing_structure_refinement 'SHELXL-97 (Sheldrick, 2008)'
_computing_structure_solution 'SHELXS-97 (Sheldrick, 2008)'
_diffrn_ambient_temperature 100(2)
_diffrn_measured_fraction_theta_full 0.999
_diffrn_measured_fraction_theta_max 0.999
_diffrn_measurement_device_type 'Bruker APEX-II CCD'
_diffrn_measurement_method '\f and \w scans'
_diffrn_radiation_monochromator graphite
_diffrn_radiation_source 'fine-focus sealed tube'
_diffrn_radiation_type MoK\a
_diffrn_radiation_wavelength 0.71073
_diffrn_reflns_av_R_equivalents 0.2419
_diffrn_reflns_av_sigmaI/netI 0.0470
_diffrn_reflns_limit_h_max 29
_diffrn_reflns_limit_h_min -29
_diffrn_reflns_limit_k_max 29
_diffrn_reflns_limit_k_min -29
_diffrn_reflns_limit_l_max 28
_diffrn_reflns_limit_l_min -29
_diffrn_reflns_number 313317
_diffrn_reflns_theta_full 25.09
_diffrn_reflns_theta_max 25.09
_diffrn_reflns_theta_min 1.67
_exptl_absorpt_coefficient_mu 1.181
_exptl_absorpt_correction_T_max 0.8625
_exptl_absorpt_correction_T_min 0.8317
_exptl_absorpt_correction_type multi-scan
_exptl_absorpt_process_details 'sadabs v2008/1'
_exptl_crystal_colour colourless
_exptl_crystal_density_diffrn 1.474
_exptl_crystal_density_meas ?
_exptl_crystal_description rectangular
_exptl_crystal_F_000 6608
_exptl_crystal_size_max 0.16
_exptl_crystal_size_mid 0.16
_exptl_crystal_size_min 0.13
_refine_diff_density_max 1.956
_refine_diff_density_min -2.297
_refine_diff_density_rms 0.191
_refine_ls_extinction_method none
_refine_ls_goodness_of_fit_ref 1.048
_refine_ls_hydrogen_treatment constr
_refine_ls_matrix_type full
_refine_ls_number_parameters 311
_refine_ls_number_reflns 4277
_refine_ls_number_restraints 53
_refine_ls_restrained_S_all 1.043
_refine_ls_R_factor_all 0.1372
_refine_ls_R_factor_gt 0.0923
_refine_ls_shift/su_max 0.002
_refine_ls_shift/su_mean 0.000
_refine_ls_structure_factor_coef Fsqd
_refine_ls_weighting_details 'calc w=1/[\s^2^(Fo^2^)+(0.1618P)^2^+136.3363P] where P=(Fo^2^+2Fc^2^)/3'
_refine_ls_weighting_scheme calc
_refine_ls_wR_factor_gt 0.2494
_refine_ls_wR_factor_ref 0.3020
_reflns_number_gt 2830
_reflns_number_total 4277
_reflns_threshold_expression >2sigma(I)
_cod_data_source_file ja210588m_si_002_4.cif
_cod_data_source_block l3511
_cod_depositor_comments
;
The following automatic conversions were performed:

'_exptl_crystal_density_meas' value 'no' was changed to '?' - the
value is perceived as not measured.

Automatic conversion script
Id: cif_fix_values 3008 2015-01-20 13:52:24Z robertas 
;
_cod_database_code 4117816

loop_
_symmetry_equiv_pos_as_xyz
'x, y, z'
'-x+1/2, -y, z+1/2'
'-x, y+1/2, -z+1/2'
'x+1/2, -y+1/2, -z'
'z, x, y'
'z+1/2, -x+1/2, -y'
'-z+1/2, -x, y+1/2'
'-z, x+1/2, -y+1/2'
'y, z, x'
'-y, z+1/2, -x+1/2'
'y+1/2, -z+1/2, -x'
'-y+1/2, -z, x+1/2'
'-x, -y, -z'
'x-1/2, y, -z-1/2'
'x, -y-1/2, z-1/2'
'-x-1/2, y-1/2, z'
'-z, -x, -y'
'-z-1/2, x-1/2, y'
'z-1/2, x, -y-1/2'
'z, -x-1/2, y-1/2'
'-y, -z, -x'
'y, -z-1/2, x-1/2'
'-y-1/2, z-1/2, x'
'y-1/2, z, -x-1/2'

loop_
_atom_site_label
_atom_site_type_symbol
_atom_site_fract_x
_atom_site_fract_y
_atom_site_fract_z
_atom_site_U_iso_or_equiv
_atom_site_adp_type
_atom_site_occupancy
_atom_site_symmetry_multiplicity
_atom_site_calc_flag
_atom_site_refinement_flags
Zn1 Zn 0.25807(4) 0.30416(4) 0.36457(4) 0.0293(4) Uani 1 1 d .
S1 S 0.35529(14) 0.04275(13) 0.53180(13) 0.0626(9) Uani 1 1 d .
O1 O 0.3014(2) 0.2338(2) 0.3456(2) 0.0314(13) Uani 1 1 d .
O2 O 0.3943(3) 0.1998(3) 0.3872(3) 0.0495(18) Uani 1 1 d .
O3 O 0.33498(18) 0.33498(18) 0.33498(18) 0.0163(17) Uani 1 3 d S
N1 N 0.1887(3) 0.2553(3) 0.3910(3) 0.0328(16) Uani 1 1 d .
N2 N 0.2782(3) 0.3015(3) 0.4452(3) 0.0347(17) Uani 1 1 d .
N3 N 0.2500(5) 0.0378(4) 0.5078(4) 0.061(3) Uani 1 1 d .
C1 C 0.3167(3) -0.0064(3) 0.5630(3) 0.071(4) Uani 1 1 d G
C2 C 0.3334(3) -0.0463(4) 0.6004(4) 0.081(4) Uani 1 1 d G
H2A H 0.3705 -0.0476 0.6122 0.097 Uiso 1 1 calc R
C3 C 0.2956(4) -0.0841(3) 0.6205(3) 0.091(5) Uani 1 1 d G
H3A H 0.3070 -0.1114 0.6460 0.110 Uiso 1 1 calc R
C4 C 0.2413(4) -0.0822(3) 0.6032(4) 0.084(5) Uani 1 1 d G
H4A H 0.2155 -0.1081 0.6169 0.101 Uiso 1 1 calc R
C5 C 0.2246(3) -0.0423(3) 0.5658(3) 0.076(4) Uani 1 1 d G
H5A H 0.1874 -0.0410 0.5540 0.091 Uiso 1 1 calc R
C6 C 0.2623(4) -0.0045(3) 0.5458(3) 0.064(3) Uani 1 1 d G
C7 C 0.2946(5) 0.0645(4) 0.4985(4) 0.053(3) Uani 1 1 d .
C8 C 0.2967(5) 0.1102(4) 0.4603(4) 0.047(3) Uani 1 1 d .
C9 C 0.2474(4) 0.1314(4) 0.4387(3) 0.038(2) Uani 1 1 d .
H9A H 0.2132 0.1171 0.4506 0.045 Uiso 1 1 calc R
C10 C 0.2488(4) 0.1734(4) 0.4000(3) 0.0327(19) Uani 1 1 d .
C11 C 0.2993(4) 0.1943(3) 0.3824(4) 0.0320(19) Uani 1 1 d .
C12 C 0.3480(4) 0.1745(4) 0.4067(4) 0.040(2) Uani 1 1 d .
C13 C 0.3475(4) 0.1328(4) 0.4442(4) 0.043(2) Uani 1 1 d .
H13A H 0.3809 0.1193 0.4591 0.052 Uiso 1 1 calc R
C14 C 0.1972(4) 0.1968(3) 0.3758(4) 0.0328(19) Uani 1 1 d .
H14A H 0.1988 0.1937 0.3353 0.039 Uiso 1 1 calc R
H14B H 0.1654 0.1750 0.3887 0.039 Uiso 1 1 calc R
C15 C 0.4453(5) 0.1912(6) 0.4166(5) 0.068(4) Uani 1 1 d .
H15A H 0.4397 0.1986 0.4558 0.102 Uiso 1 1 calc R
H15B H 0.4735 0.2160 0.4022 0.102 Uiso 1 1 calc R
H15C H 0.4573 0.1531 0.4118 0.102 Uiso 1 1 calc R
C16 C 0.3280(4) 0.3135(4) 0.4656(4) 0.046(2) Uani 1 1 d .
H16A H 0.3536 0.3326 0.4433 0.056 Uiso 1 1 calc R
C17 C 0.3429(6) 0.2989(5) 0.5180(5) 0.067(4) Uani 1 1 d .
H17A H 0.3783 0.3079 0.5317 0.080 Uiso 1 1 calc R
C18 C 0.3068(5) 0.2716(6) 0.5497(5) 0.065(3) Uani 1 1 d .
H18A H 0.3165 0.2620 0.5862 0.078 Uiso 1 1 calc R
C19 C 0.2557(5) 0.2576(5) 0.5295(4) 0.053(3) Uani 1 1 d .
H19A H 0.2301 0.2377 0.5512 0.063 Uiso 1 1 calc R
C20 C 0.2435(4) 0.2738(4) 0.4765(4) 0.040(2) Uani 1 1 d .
C21 C 0.1861(4) 0.2624(4) 0.4518(3) 0.036(2) Uani 1 1 d .
H21A H 0.1706 0.2288 0.4686 0.043 Uiso 1 1 calc R
H21B H 0.1613 0.2934 0.4607 0.043 Uiso 1 1 calc R
C22 C 0.1361(3) 0.2729(4) 0.3665(4) 0.040(2) Uani 1 1 d .
H22A H 0.1384 0.2700 0.3265 0.061 Uiso 1 1 calc R
H22B H 0.1286 0.3111 0.3768 0.061 Uiso 1 1 calc R
H22C H 0.1065 0.2493 0.3801 0.061 Uiso 1 1 calc R
Cl1 Cl 0.28739(16) -0.21261(16) 0.71261(16) 0.098(2) Uani 1 3 d SD
O4 O 0.2676(3) -0.2214(4) 0.6610(3) 0.072(3) Uani 1 1 d D
O5 O 0.2549(2) -0.2451(2) 0.7451(2) 0.111(7) Uani 1 3 d SD
C1S C 0.4405(4) 0.4405(4) 0.4405(4) 0.097(9) Uani 1 3 d SDU
C2S C 0.4736(5) 0.4736(5) 0.4736(5) 0.177(18) Uani 1 3 d SDU
N1S N 0.4145(4) 0.4145(4) 0.4145(4) 0.33(3) Uani 1 3 d SDU
C3S C 0.1201(19) 0.076(2) 0.5562(15) 0.16(2) Uani 0.50 1 d PDU
C4S C 0.1328(17) 0.0612(16) 0.5022(13) 0.18(2) Uani 0.50 1 d PDU
H4S1 H 0.1119 0.0283 0.4921 0.265 Uiso 0.50 1 calc PR
H4S2 H 0.1722 0.0534 0.4993 0.265 Uiso 0.50 1 calc PR
H4S3 H 0.1232 0.0913 0.4773 0.265 Uiso 0.50 1 calc PR
N2S N 0.0942(11) 0.0874(15) 0.5916(13) 0.118(10) Uani 0.50 1 d PDU
O6 O 0.4837(7) -0.0163(7) 0.5163(7) 0.13(4) Uani 0.50 3 d SPU
C5S C 0.4837(7) -0.0163(7) 0.5163(7) 0.11(4) Uani 0.50 3 d SPU

loop_
_atom_site_aniso_label
_atom_site_aniso_U_11
_atom_site_aniso_U_22
_atom_site_aniso_U_33
_atom_site_aniso_U_23
_atom_site_aniso_U_13
_atom_site_aniso_U_12
Zn1 0.0323(6) 0.0321(6) 0.0234(5) -0.0019(4) -0.0014(4) -0.0009(4)
S1 0.082(2) 0.0516(17) 0.0546(17) 0.0041(13) 0.0003(15) 0.0192(15)
O1 0.028(3) 0.029(3) 0.037(3) 0.001(3) 0.004(3) -0.003(2)
O2 0.031(3) 0.070(5) 0.047(4) -0.001(4) -0.009(3) 0.003(3)
O3 0.0163(17) 0.0163(17) 0.0163(17) -0.0038(18) -0.0038(18) -0.0038(18)
N1 0.029(4) 0.044(4) 0.025(4) 0.000(3) 0.002(3) 0.001(3)
N2 0.039(4) 0.039(4) 0.026(4) -0.003(3) -0.003(3) -0.002(3)
N3 0.110(9) 0.034(5) 0.038(5) 0.006(4) 0.020(5) 0.011(5)
C1 0.086(9) 0.065(8) 0.062(8) -0.030(6) 0.023(7) 0.021(7)
C2 0.128(13) 0.052(7) 0.063(8) 0.014(6) 0.017(8) 0.032(8)
C3 0.128(14) 0.051(8) 0.096(11) 0.019(7) 0.042(10) 0.029(9)
C4 0.132(14) 0.051(8) 0.068(9) 0.016(6) 0.043(9) 0.034(8)
C5 0.095(10) 0.047(7) 0.086(10) -0.003(7) 0.034(8) 0.005(7)
C6 0.100(10) 0.051(7) 0.041(6) -0.013(5) 0.029(6) 0.008(7)
C7 0.093(9) 0.035(5) 0.031(5) 0.000(4) 0.013(5) 0.013(6)
C8 0.080(8) 0.034(5) 0.027(5) -0.005(4) -0.004(5) 0.009(5)
C9 0.055(6) 0.030(5) 0.029(5) -0.001(4) 0.008(4) -0.008(4)
C10 0.044(5) 0.030(4) 0.025(4) 0.003(4) -0.003(4) 0.000(4)
C11 0.034(5) 0.032(5) 0.030(4) -0.005(4) 0.000(4) -0.001(4)
C12 0.042(5) 0.049(6) 0.029(5) -0.005(4) -0.004(4) -0.001(4)
C13 0.048(6) 0.052(6) 0.030(5) -0.002(4) -0.003(4) 0.009(5)
C14 0.033(5) 0.034(5) 0.032(5) -0.003(4) 0.001(4) -0.006(4)
C15 0.041(6) 0.106(10) 0.056(7) -0.003(7) -0.013(5) -0.006(6)
C16 0.050(6) 0.052(6) 0.037(5) -0.008(5) -0.012(5) -0.010(5)
C17 0.082(9) 0.071(8) 0.048(6) 0.010(6) -0.033(6) -0.031(7)
C18 0.067(8) 0.090(9) 0.039(6) 0.005(6) -0.021(6) -0.019(7)
C19 0.068(7) 0.068(7) 0.022(5) 0.001(5) 0.002(5) -0.010(6)
C20 0.048(6) 0.045(5) 0.026(4) -0.001(4) -0.001(4) 0.007(4)
C21 0.038(5) 0.046(5) 0.024(4) 0.002(4) 0.002(4) -0.001(4)
C22 0.024(4) 0.054(6) 0.043(5) 0.000(4) -0.001(4) 0.001(4)
Cl1 0.098(2) 0.098(2) 0.098(2) 0.008(2) 0.008(2) -0.008(2)
O4 0.076(6) 0.118(7) 0.022(3) -0.023(4) -0.014(4) 0.013(5)
O5 0.111(7) 0.111(7) 0.111(7) 0.045(5) 0.045(5) -0.045(5)
C1S 0.097(9) 0.097(9) 0.097(9) -0.044(7) -0.044(7) -0.044(7)
C2S 0.177(18) 0.177(18) 0.177(18) -0.025(17) -0.025(17) -0.025(17)
N1S 0.33(3) 0.33(3) 0.33(3) -0.06(3) -0.06(3) -0.06(3)
C3S 0.20(4) 0.19(4) 0.09(3) -0.07(3) -0.02(3) 0.15(4)
C4S 0.12(3) 0.16(4) 0.24(5) 0.14(4) -0.04(3) -0.06(3)
N2S 0.09(2) 0.15(3) 0.12(3) 0.01(2) -0.029(18) 0.002(19)
O6 0.13(4) 0.13(4) 0.13(4) -0.09(4) -0.09(4) 0.09(4)
C5S 0.11(4) 0.11(4) 0.11(4) 0.00(3) 0.00(3) 0.00(3)

loop_
_atom_type_symbol
_atom_type_description
_atom_type_scat_dispersion_real
_atom_type_scat_dispersion_imag
_atom_type_scat_source
C C 0.0033 0.0016 'International Tables Vol C Tables 4.2.6.8 and 6.1.1.4'
H H 0.0000 0.0000 'International Tables Vol C Tables 4.2.6.8 and 6.1.1.4'
N N 0.0061 0.0033 'International Tables Vol C Tables 4.2.6.8 and 6.1.1.4'
O O 0.0106 0.0060 'International Tables Vol C Tables 4.2.6.8 and 6.1.1.4'
S S 0.1246 0.1234 'International Tables Vol C Tables 4.2.6.8 and 6.1.1.4'
Cl Cl 0.1484 0.1585 'International Tables Vol C Tables 4.2.6.8 and 6.1.1.4'
Zn Zn 0.2839 1.4301 'International Tables Vol C Tables 4.2.6.8 and 6.1.1.4'

loop_
_geom_angle_atom_site_label_1
_geom_angle_atom_site_label_2
_geom_angle_atom_site_label_3
_geom_angle
_geom_angle_site_symmetry_1
_geom_angle_site_symmetry_3
O1 Zn1 N2 149.6(3) 9 .
O1 Zn1 O1 114.3(3) 9 .
N2 Zn1 O1 93.8(3) . .
O1 Zn1 O3 79.42(19) 9 .
N2 Zn1 O3 97.2(3) . .
O1 Zn1 O3 76.61(18) . .
O1 Zn1 N1 106.6(3) 9 .
N2 Zn1 N1 83.3(3) . .
O1 Zn1 N1 90.6(2) . .
O3 Zn1 N1 167.2(2) . .
C1 S1 C7 87.4(5) . .
C11 O1 Zn1 127.7(5) . 5
C11 O1 Zn1 115.7(5) . .
Zn1 O1 Zn1 105.7(3) 5 .
C12 O2 C15 118.1(8) . .
Zn1 O3 Zn1 96.1(2) 5 9
Zn1 O3 Zn1 96.1(2) 5 .
Zn1 O3 Zn1 96.1(2) 9 .
C22 N1 C14 107.4(7) . .
C22 N1 C21 109.3(7) . .
C14 N1 C21 111.4(7) . .
C22 N1 Zn1 113.4(6) . .
C14 N1 Zn1 110.1(5) . .
C21 N1 Zn1 105.3(5) . .
C20 N2 C16 118.4(8) . .
C20 N2 Zn1 114.8(6) . .
C16 N2 Zn1 124.8(6) . .
C7 N3 C6 107.7(10) . .
C2 C1 C6 120.0 . .
C2 C1 S1 128.5(5) . .
C6 C1 S1 111.5(5) . .
C1 C2 C3 120.0 . .
C1 C2 H2A 120.0 . .
C3 C2 H2A 120.0 . .
C4 C3 C2 120.0 . .
C4 C3 H3A 120.0 . .
C2 C3 H3A 120.0 . .
C3 C4 C5 120.0 . .
C3 C4 H4A 120.0 . .
C5 C4 H4A 120.0 . .
C6 C5 C4 120.0 . .
C6 C5 H5A 120.0 . .
C4 C5 H5A 120.0 . .
C5 C6 C1 120.0 . .
C5 C6 N3 124.9(7) . .
C1 C6 N3 115.1(7) . .
N3 C7 C8 122.1(11) . .
N3 C7 S1 118.3(8) . .
C8 C7 S1 119.6(10) . .
C13 C8 C9 120.0(9) . .
C13 C8 C7 120.7(10) . .
C9 C8 C7 119.3(10) . .
C10 C9 C8 120.1(9) . .
C10 C9 H9A 119.9 . .
C8 C9 H9A 119.9 . .
C9 C10 C11 119.8(8) . .
C9 C10 C14 121.6(8) . .
C11 C10 C14 118.6(7) . .
O1 C11 C10 120.7(8) . .
O1 C11 C12 120.1(8) . .
C10 C11 C12 119.1(8) . .
C13 C12 O2 124.9(9) . .
C13 C12 C11 121.8(9) . .
O2 C12 C11 113.3(8) . .
C12 C13 C8 119.0(9) . .
C12 C13 H13A 120.5 . .
C8 C13 H13A 120.5 . .
N1 C14 C10 112.5(7) . .
N1 C14 H14A 109.1 . .
C10 C14 H14A 109.1 . .
N1 C14 H14B 109.1 . .
C10 C14 H14B 109.1 . .
H14A C14 H14B 107.8 . .
O2 C15 H15A 109.5 . .
O2 C15 H15B 109.5 . .
H15A C15 H15B 109.5 . .
O2 C15 H15C 109.5 . .
H15A C15 H15C 109.5 . .
H15B C15 H15C 109.5 . .
N2 C16 C17 121.7(10) . .
N2 C16 H16A 119.1 . .
C17 C16 H16A 119.1 . .
C18 C17 C16 119.3(11) . .
C18 C17 H17A 120.4 . .
C16 C17 H17A 120.4 . .
C17 C18 C19 120.4(10) . .
C17 C18 H18A 119.8 . .
C19 C18 H18A 119.8 . .
C18 C19 C20 117.2(10) . .
C18 C19 H19A 121.4 . .
C20 C19 H19A 121.4 . .
N2 C20 C19 123.0(9) . .
N2 C20 C21 116.4(8) . .
C19 C20 C21 120.5(9) . .
N1 C21 C20 111.6(7) . .
N1 C21 H21A 109.3 . .
C20 C21 H21A 109.3 . .
N1 C21 H21B 109.3 . .
C20 C21 H21B 109.3 . .
H21A C21 H21B 108.0 . .
N1 C22 H22A 109.5 . .
N1 C22 H22B 109.5 . .
H22A C22 H22B 109.5 . .
N1 C22 H22C 109.5 . .
H22A C22 H22C 109.5 . .
H22B C22 H22C 109.5 . .
O4 Cl1 O4 114.6(4) . 11_556
O4 Cl1 O4 114.6(4) . 8_645
O4 Cl1 O4 114.6(4) 11_556 8_645
O4 Cl1 O5 103.7(5) . .
O4 Cl1 O5 103.7(5) 11_556 .
O4 Cl1 O5 103.7(5) 8_645 .
N1S C1S C2S 180.0(14) . .
N2S C3S C4S 158(5) . .
C3S C4S H4S1 109.5 . .
C3S C4S H4S2 109.5 . .
H4S1 C4S H4S2 109.5 . .
C3S C4S H4S3 109.5 . .
H4S1 C4S H4S3 109.5 . .
H4S2 C4S H4S3 109.5 . .

loop_
_geom_bond_atom_site_label_1
_geom_bond_atom_site_label_2
_geom_bond_distance
_geom_bond_site_symmetry_2
Zn1 O1 1.932(6) 9
Zn1 N2 2.026(7) .
Zn1 O1 2.064(6) .
Zn1 O3 2.142(4) .
Zn1 N1 2.165(7) .
S1 C1 1.702(7) .
S1 C7 1.768(13) .
O1 C11 1.316(10) .
O1 Zn1 1.932(6) 5
O2 C12 1.370(11) .
O2 C15 1.448(12) .
O3 Zn1 2.142(4) 5
O3 Zn1 2.142(4) 9
N1 C22 1.475(11) .
N1 C14 1.487(11) .
N1 C21 1.491(11) .
N2 C20 1.324(12) .
N2 C16 1.342(12) .
N3 C7 1.285(15) .
N3 C6 1.416(10) .
C1 C2 1.3900 .
C1 C6 1.3900 .
C2 C3 1.3900 .
C2 H2A 0.9500 .
C3 C4 1.3900 .
C3 H3A 0.9500 .
C4 C5 1.3900 .
C4 H4A 0.9500 .
C5 C6 1.3900 .
C5 H5A 0.9500 .
C7 C8 1.451(14) .
C8 C13 1.409(15) .
C8 C9 1.409(14) .
C9 C10 1.390(12) .
C9 H9A 0.9500 .
C10 C11 1.396(12) .
C10 C14 1.501(12) .
C11 C12 1.410(13) .
C12 C13 1.365(14) .
C13 H13A 0.9500 .
C14 H14A 0.9900 .
C14 H14B 0.9900 .
C15 H15A 0.9800 .
C15 H15B 0.9800 .
C15 H15C 0.9800 .
C16 C17 1.371(14) .
C16 H16A 0.9500 .
C17 C18 1.345(17) .
C17 H17A 0.9500 .
C18 C19 1.379(16) .
C18 H18A 0.9500 .
C19 C20 1.382(13) .
C19 H19A 0.9500 .
C20 C21 1.547(13) .
C21 H21A 0.9900 .
C21 H21B 0.9900 .
C22 H22A 0.9800 .
C22 H22B 0.9800 .
C22 H22C 0.9800 .
Cl1 O4 1.362(6) .
Cl1 O4 1.362(6) 11_556
Cl1 O4 1.362(6) 8_645
Cl1 O5 1.369(7) .
C1S N1S 1.096(5) .
C1S C2S 1.396(7) .
C3S N2S 1.103(5) .
C3S C4S 1.400(7) .
C4S H4S1 0.9800 .
C4S H4S2 0.9800 .
C4S H4S3 0.9800 .
O6 C5S 1.37(6) 13_656
O6 O6 1.37(6) 13_656

loop_
_geom_torsion_atom_site_label_1
_geom_torsion_atom_site_label_2
_geom_torsion_atom_site_label_3
_geom_torsion_atom_site_label_4
_geom_torsion
_geom_torsion_site_symmetry_1
_geom_torsion_site_symmetry_4
O1 Zn1 O1 C11 -153.3(5) 9 .
N2 Zn1 O1 C11 38.6(6) . .
O3 Zn1 O1 C11 135.1(6) . .
N1 Zn1 O1 C11 -44.7(6) . .
O1 Zn1 O1 Zn1 59.6(4) 9 5
N2 Zn1 O1 Zn1 -108.5(3) . 5
O3 Zn1 O1 Zn1 -12.0(2) . 5
N1 Zn1 O1 Zn1 168.1(3) . 5
O1 Zn1 O3 Zn1 -107.9(2) 9 5
N2 Zn1 O3 Zn1 102.7(3) . 5
O1 Zn1 O3 Zn1 10.5(2) . 5
N1 Zn1 O3 Zn1 11.3(12) . 5
O1 Zn1 O3 Zn1 -11.1(2) 9 9
N2 Zn1 O3 Zn1 -160.5(3) . 9
O1 Zn1 O3 Zn1 107.3(2) . 9
N1 Zn1 O3 Zn1 108.1(10) . 9
O1 Zn1 N1 C22 -14.4(6) 9 .
N2 Zn1 N1 C22 136.2(6) . .
O1 Zn1 N1 C22 -130.0(6) . .
O3 Zn1 N1 C22 -130.8(10) . .
O1 Zn1 N1 C14 105.9(5) 9 .
N2 Zn1 N1 C14 -103.5(6) . .
O1 Zn1 N1 C14 -9.7(5) . .
O3 Zn1 N1 C14 -10.5(14) . .
O1 Zn1 N1 C21 -133.9(5) 9 .
N2 Zn1 N1 C21 16.7(5) . .
O1 Zn1 N1 C21 110.5(5) . .
O3 Zn1 N1 C21 109.7(11) . .
O1 Zn1 N2 C20 111.4(7) 9 .
O1 Zn1 N2 C20 -90.2(7) . .
O3 Zn1 N2 C20 -167.2(6) . .
N1 Zn1 N2 C20 -0.1(7) . .
O1 Zn1 N2 C16 -85.1(9) 9 .
O1 Zn1 N2 C16 73.2(8) . .
O3 Zn1 N2 C16 -3.8(8) . .
N1 Zn1 N2 C16 163.3(8) . .
C7 S1 C1 C2 -179.9(6) . .
C7 S1 C1 C6 1.7(5) . .
C6 C1 C2 C3 0.0 . .
S1 C1 C2 C3 -178.3(6) . .
C1 C2 C3 C4 0.0 . .
C2 C3 C4 C5 0.0 . .
C3 C4 C5 C6 0.0 . .
C4 C5 C6 C1 0.0 . .
C4 C5 C6 N3 -179.9(8) . .
C2 C1 C6 C5 0.0 . .
S1 C1 C6 C5 178.5(5) . .
C2 C1 C6 N3 179.9(7) . .
S1 C1 C6 N3 -1.5(7) . .
C7 N3 C6 C5 -179.8(7) . .
C7 N3 C6 C1 0.3(10) . .
C6 N3 C7 C8 178.7(8) . .
C6 N3 C7 S1 1.1(11) . .
C1 S1 C7 N3 -1.7(8) . .
C1 S1 C7 C8 -179.3(8) . .
N3 C7 C8 C13 -169.5(9) . .
S1 C7 C8 C13 8.0(13) . .
N3 C7 C8 C9 9.7(14) . .
S1 C7 C8 C9 -172.8(7) . .
C13 C8 C9 C10 2.3(13) . .
C7 C8 C9 C10 -176.9(8) . .
C8 C9 C10 C11 0.3(13) . .
C8 C9 C10 C14 179.6(8) . .
Zn1 O1 C11 C10 -165.7(6) 5 .
Zn1 O1 C11 C10 55.6(9) . .
Zn1 O1 C11 C12 17.6(11) 5 .
Zn1 O1 C11 C12 -121.1(7) . .
C9 C10 C11 O1 179.6(8) . .
C14 C10 C11 O1 0.3(12) . .
C9 C10 C11 C12 -3.7(13) . .
C14 C10 C11 C12 177.0(8) . .
C15 O2 C12 C13 -14.8(14) . .
C15 O2 C12 C11 167.6(9) . .
O1 C11 C12 C13 -178.7(8) . .
C10 C11 C12 C13 4.6(13) . .
O1 C11 C12 O2 -1.0(12) . .
C10 C11 C12 O2 -177.7(8) . .
O2 C12 C13 C8 -179.5(9) . .
C11 C12 C13 C8 -2.1(14) . .
C9 C8 C13 C12 -1.4(14) . .
C7 C8 C13 C12 177.8(9) . .
C22 N1 C14 C10 -178.2(7) . .
C21 N1 C14 C10 -58.5(9) . .
Zn1 N1 C14 C10 57.9(8) . .
C9 C10 C14 N1 115.0(9) . .
C11 C10 C14 N1 -65.8(10) . .
C20 N2 C16 C17 -1.6(15) . .
Zn1 N2 C16 C17 -164.5(9) . .
N2 C16 C17 C18 0.3(19) . .
C16 C17 C18 C19 1(2) . .
C17 C18 C19 C20 -1.4(19) . .
C16 N2 C20 C19 1.4(14) . .
Zn1 N2 C20 C19 166.0(8) . .
C16 N2 C20 C21 178.3(8) . .
Zn1 N2 C20 C21 -17.1(10) . .
C18 C19 C20 N2 0.0(17) . .
C18 C19 C20 C21 -176.7(10) . .
C22 N1 C21 C20 -151.0(8) . .
C14 N1 C21 C20 90.5(9) . .
Zn1 N1 C21 C20 -28.8(8) . .
N2 C20 C21 N1 32.5(11) . .
C19 C20 C21 N1 -150.6(9) . .
